data_4507288
loop_
_publ_author_name
'Masu, Hyuma'
'Tominaga, Masahide'
'Azumaya, Isao'

_publ_section_title
;
 Hydrogen-Bonded 1D Chains Formed from Adamantane-Based Bisphenols and
 Bispyridines: Influences of Substitution Groups on Phenol Ring
;
_journal_issue 2
_journal_name_full 'Crystal Growth &amp; Design'
_journal_page_first 752
_journal_paper_doi 10.1021/cg301462v
_journal_volume 13
_journal_year 2013
_chemical_formula_moiety 'C22 H22 Cl2 O2, C12 H10 N2'
_chemical_formula_sum 'C34 H32 Cl2 N2 O2'
_chemical_formula_weight 571.52
_chemical_name_systematic
; 
 ? 
;
_space_group_IT_number 15
_symmetry_cell_setting monoclinic
_symmetry_space_group_name_Hall '-C 2yc'
_symmetry_space_group_name_H-M 'C 1 2/c 1'
_atom_sites_solution_hydrogens geom
_atom_sites_solution_primary direct
_atom_sites_solution_secondary difmap
_audit_creation_method SHELXL-97
_cell_angle_alpha 90.00
_cell_angle_beta 96.602(2)
_cell_angle_gamma 90.00
_cell_formula_units_Z 4
_cell_length_a 7.6272(14)
_cell_length_b 11.462(2)
_cell_length_c 32.491(6)
_cell_measurement_reflns_used 2877
_cell_measurement_temperature 200
_cell_measurement_theta_max 26.57
_cell_measurement_theta_min 2.52
_cell_volume 2821.6(9)
_computing_cell_refinement 'APEX2 (Bruker AXS, 2006)'
_computing_data_collection 'APEX2 (Bruker AXS, 2006)'
_computing_data_reduction 'SAINT (Bruker AXS, 2004)'
_computing_molecular_graphics 'XSHEL (Bruker AXS,2002)'
_computing_publication_material 'XCIF (Bruker AXS, 2001)'
_computing_structure_refinement 'SHELXL-97 (Sheldrick, 1997)'
_computing_structure_solution 'SHELXS-97 (Sheldrick, 1997)'
_diffrn_ambient_temperature 200
_diffrn_detector_area_resol_mean 8.333
_diffrn_measured_fraction_theta_full 0.998
_diffrn_measured_fraction_theta_max 0.911
_diffrn_measurement_device_type 'Bruker APEXII CCD area detector'
_diffrn_measurement_method 'omega scans'
_diffrn_radiation_monochromator graphite
_diffrn_radiation_source 'fine-focus sealed tube'
_diffrn_radiation_type MoK\a
_diffrn_radiation_wavelength 0.71073
_diffrn_reflns_av_R_equivalents 0.0200
_diffrn_reflns_av_sigmaI/netI 0.0273
_diffrn_reflns_limit_h_max 9
_diffrn_reflns_limit_h_min -9
_diffrn_reflns_limit_k_max 14
_diffrn_reflns_limit_k_min -11
_diffrn_reflns_limit_l_max 38
_diffrn_reflns_limit_l_min -39
_diffrn_reflns_number 6804
_diffrn_reflns_theta_full 25.00
_diffrn_reflns_theta_max 27.25
_diffrn_reflns_theta_min 2.52
_exptl_absorpt_coefficient_mu 0.265
_exptl_absorpt_correction_T_max 0.9740
_exptl_absorpt_correction_T_min 0.9489
_exptl_absorpt_correction_type empirical
_exptl_absorpt_process_details
;
SADABS Sheldrick 1996
;
_exptl_crystal_colour colourless
_exptl_crystal_density_diffrn 1.345
_exptl_crystal_density_method 'not measured'
_exptl_crystal_description plate
_exptl_crystal_F_000 1200
_exptl_crystal_size_max 0.20
_exptl_crystal_size_mid 0.20
_exptl_crystal_size_min 0.10
_refine_diff_density_max 0.267
_refine_diff_density_min -0.207
_refine_diff_density_rms 0.039
_refine_ls_extinction_method none
_refine_ls_goodness_of_fit_ref 1.048
_refine_ls_hydrogen_treatment constr
_refine_ls_matrix_type full
_refine_ls_number_parameters 183
_refine_ls_number_reflns 2881
_refine_ls_number_restraints 0
_refine_ls_restrained_S_all 1.048
_refine_ls_R_factor_all 0.0413
_refine_ls_R_factor_gt 0.0331
_refine_ls_shift/su_max 0.001
_refine_ls_shift/su_mean 0.000
_refine_ls_structure_factor_coef Fsqd
_refine_ls_weighting_details 'calc w=1/[\s^2^(Fo^2^)+(0.0418P)^2^+1.5106P] where P=(Fo^2^+2Fc^2^)/3'
_refine_ls_weighting_scheme calc
_refine_ls_wR_factor_gt 0.0843
_refine_ls_wR_factor_ref 0.0893
_reflns_number_gt 2429
_reflns_number_total 2881
_reflns_threshold_expression >2sigma(I)
_cod_data_source_file cg301462v_si_002.cif
_cod_data_source_block a1009251tom
_cod_depositor_comments
;
The following automatic conversions were performed:

'_symmetry_cell_setting' value 'Monoclinic' changed to 'monoclinic'
according to /home/saulius/struct/CIF-dictionaries/cif_core.dic
dictionary named 'cif_core.dic' version 2.4.2 from 2011-04-26.

Automatic conversion script
Id: cif_fix_values 1891 2012-01-12 08:04:46Z andrius 
;
_cod_original_cell_volume 2821.7(9)
_cod_original_sg_symbol_H-M 'C2/c  '
_cod_database_code 4507288

loop_
_symmetry_equiv_pos_as_xyz
'x, y, z'
'-x, y, -z+1/2'
'x+1/2, y+1/2, z'
'-x+1/2, y+1/2, -z+1/2'
'-x, -y, -z'
'x, -y, z-1/2'
'-x+1/2, -y+1/2, -z'
'x+1/2, -y+1/2, z-1/2'

loop_
_atom_site_label
_atom_site_type_symbol
_atom_site_fract_x
_atom_site_fract_y
_atom_site_fract_z
_atom_site_U_iso_or_equiv
_atom_site_adp_type
_atom_site_occupancy
_atom_site_symmetry_multiplicity
_atom_site_calc_flag
_atom_site_refinement_flags
C1 C 0.81767(19) 0.46882(14) 0.38394(4) 0.0310(3) Uani 1 1 d .
C2 C 0.92332(18) 0.39390(13) 0.36410(4) 0.0267(3) Uani 1 1 d .
C3 C 0.85452(18) 0.31741(13) 0.33318(4) 0.0254(3) Uani 1 1 d .
H3 H 0.9316 0.2664 0.3209 0.030 Uiso 1 1 calc R
C4 C 0.67463(18) 0.31451(12) 0.32002(4) 0.0244(3) Uani 1 1 d .
C5 C 0.56890(19) 0.39135(14) 0.33962(5) 0.0304(3) Uani 1 1 d .
H5 H 0.4454 0.3922 0.3312 0.036 Uiso 1 1 calc R
C6 C 0.6369(2) 0.46582(15) 0.37056(5) 0.0346(4) Uani 1 1 d .
H6 H 0.5596 0.5162 0.3831 0.041 Uiso 1 1 calc R
C7 C 0.59235(17) 0.23460(12) 0.28561(4) 0.0242(3) Uani 1 1 d .
C8 C 0.5000 0.30990(17) 0.2500 0.0226(4) Uani 1 2 d S
H8A H 0.4114 0.3607 0.2610 0.027 Uiso 0.50 1 calc PR
H8B H 0.5886 0.3607 0.2390 0.027 Uiso 0.50 1 calc PR
C9 C 0.72804(19) 0.15609(13) 0.26738(5) 0.0291(3) Uani 1 1 d .
H9A H 0.8181 0.2053 0.2562 0.035 Uiso 1 1 calc R
H9B H 0.7885 0.1065 0.2896 0.035 Uiso 1 1 calc R
C10 C 0.45214(19) 0.15523(13) 0.30203(4) 0.0292(3) Uani 1 1 d .
H10A H 0.5091 0.1052 0.3246 0.035 Uiso 1 1 calc R
H10B H 0.3625 0.2040 0.3136 0.035 Uiso 1 1 calc R
C11 C 0.3622(2) 0.07840(13) 0.26729(5) 0.0325(3) Uani 1 1 d .
H11 H 0.2717 0.0281 0.2785 0.039 Uiso 1 1 calc R
C12 C 0.5000 0.00096(19) 0.2500 0.0387(5) Uani 1 2 d S
H12A H 0.4421 -0.0496 0.2278 0.046 Uiso 0.50 1 calc PR
H12B H 0.5579 -0.0496 0.2722 0.046 Uiso 0.50 1 calc PR
C13 C 0.8066(2) 0.14554(16) 0.43105(5) 0.0382(4) Uani 1 1 d .
H13 H 0.7735 0.1539 0.4021 0.046 Uiso 1 1 calc R
C14 C 0.9658(2) 0.19112(15) 0.44753(5) 0.0343(4) Uani 1 1 d .
H14 H 1.0407 0.2281 0.4300 0.041 Uiso 1 1 calc R
C15 C 1.01717(19) 0.18292(13) 0.48992(5) 0.0287(3) Uani 1 1 d .
C16 C 0.9004(2) 0.12710(14) 0.51333(5) 0.0321(3) Uani 1 1 d .
H16 H 0.9280 0.1202 0.5425 0.038 Uiso 1 1 calc R
C17 C 0.7440(2) 0.08168(14) 0.49403(5) 0.0342(4) Uani 1 1 d .
H17 H 0.6675 0.0425 0.5106 0.041 Uiso 1 1 calc R
C18 C 1.1842(2) 0.23047(14) 0.50981(5) 0.0318(3) Uani 1 1 d .
H18 H 1.1996 0.2336 0.5392 0.038 Uiso 1 1 calc R
Cl1 Cl 1.15186(5) 0.39612(4) 0.377305(12) 0.03618(13) Uani 1 1 d .
N1 N 0.69527(17) 0.09010(12) 0.45334(4) 0.0363(3) Uani 1 1 d .
O1 O 0.87242(15) 0.54513(12) 0.41455(4) 0.0449(3) Uani 1 1 d .
H1 H 0.9810 0.5361 0.4217 0.067 Uiso 1 1 calc R

loop_
_atom_site_aniso_label
_atom_site_aniso_U_11
_atom_site_aniso_U_22
_atom_site_aniso_U_33
_atom_site_aniso_U_23
_atom_site_aniso_U_13
_atom_site_aniso_U_12
C1 0.0288(8) 0.0390(9) 0.0254(7) -0.0033(6) 0.0034(6) -0.0057(6)
C2 0.0211(7) 0.0332(8) 0.0252(7) 0.0062(6) 0.0006(5) -0.0032(6)
C3 0.0256(7) 0.0267(7) 0.0243(7) 0.0046(6) 0.0048(6) 0.0010(6)
C4 0.0261(7) 0.0257(7) 0.0217(7) 0.0044(6) 0.0036(5) -0.0015(6)
C5 0.0220(7) 0.0400(9) 0.0291(7) -0.0041(6) 0.0026(6) -0.0014(6)
C6 0.0277(8) 0.0451(10) 0.0316(8) -0.0102(7) 0.0061(6) 0.0007(7)
C7 0.0241(7) 0.0242(7) 0.0241(7) 0.0021(6) 0.0025(5) 0.0000(6)
C8 0.0226(9) 0.0211(10) 0.0243(9) 0.000 0.0037(7) 0.000
C9 0.0299(7) 0.0270(8) 0.0300(7) 0.0017(6) 0.0016(6) 0.0060(6)
C10 0.0327(8) 0.0276(8) 0.0275(7) 0.0046(6) 0.0037(6) -0.0039(6)
C11 0.0374(8) 0.0255(8) 0.0345(8) 0.0028(6) 0.0034(7) -0.0086(6)
C12 0.0504(14) 0.0215(11) 0.0428(13) 0.000 -0.0010(11) 0.000
C13 0.0376(9) 0.0471(10) 0.0286(8) -0.0032(7) -0.0010(7) -0.0074(8)
C14 0.0334(8) 0.0379(9) 0.0311(8) 0.0012(7) 0.0009(6) -0.0078(7)
C15 0.0294(7) 0.0234(7) 0.0324(8) -0.0023(6) 0.0002(6) 0.0005(6)
C16 0.0335(8) 0.0331(8) 0.0287(7) -0.0003(6) 0.0000(6) 0.0009(7)
C17 0.0324(8) 0.0333(9) 0.0381(9) -0.0018(7) 0.0084(7) -0.0026(6)
C18 0.0331(8) 0.0324(8) 0.0282(8) -0.0007(6) -0.0042(6) -0.0027(6)
Cl1 0.02216(19) 0.0472(3) 0.0384(2) -0.00079(18) 0.00005(15) -0.00367(15)
N1 0.0312(7) 0.0398(8) 0.0374(7) -0.0074(6) 0.0013(6) -0.0068(6)
O1 0.0306(6) 0.0629(8) 0.0404(7) -0.0234(6) 0.0006(5) -0.0051(6)

loop_
_atom_type_symbol
_atom_type_description
_atom_type_scat_dispersion_real
_atom_type_scat_dispersion_imag
_atom_type_scat_source
C C 0.0033 0.0016 'International Tables Vol C Tables 4.2.6.8 and 6.1.1.4'
H H 0.0000 0.0000 'International Tables Vol C Tables 4.2.6.8 and 6.1.1.4'
N N 0.0061 0.0033 'International Tables Vol C Tables 4.2.6.8 and 6.1.1.4'
O O 0.0106 0.0060 'International Tables Vol C Tables 4.2.6.8 and 6.1.1.4'
Cl Cl 0.1484 0.1585 'International Tables Vol C Tables 4.2.6.8 and 6.1.1.4'

loop_
_geom_angle_atom_site_label_1
_geom_angle_atom_site_label_2
_geom_angle_atom_site_label_3
_geom_angle
_geom_angle_site_symmetry_1
_geom_angle_site_symmetry_3
O1 C1 C2 126.52(13) . .
O1 C1 C6 117.02(14) . .
C2 C1 C6 116.46(14) . .
C1 C2 C3 122.38(13) . .
C1 C2 Cl1 119.59(11) . .
C3 C2 Cl1 118.02(11) . .
C4 C3 C2 120.97(13) . .
C4 C3 H3 119.5 . .
C2 C3 H3 119.5 . .
C3 C4 C5 116.50(13) . .
C3 C4 C7 123.29(12) . .
C5 C4 C7 120.21(12) . .
C6 C5 C4 122.43(13) . .
C6 C5 H5 118.8 . .
C4 C5 H5 118.8 . .
C5 C6 C1 121.24(14) . .
C5 C6 H6 119.4 . .
C1 C6 H6 119.4 . .
C4 C7 C9 113.28(11) . .
C4 C7 C10 110.09(11) . .
C9 C7 C10 108.12(12) . .
C4 C7 C8 109.10(12) . .
C9 C7 C8 107.86(10) . .
C10 C7 C8 108.25(10) . .
C7 C8 C7 112.16(16) 2_655 .
C7 C8 H8A 109.2 2_655 .
C7 C8 H8A 109.2 . .
C7 C8 H8B 109.2 2_655 .
C7 C8 H8B 109.2 . .
H8A C8 H8B 107.9 . .
C11 C9 C7 110.89(12) 2_655 .
C11 C9 H9A 109.5 2_655 .
C7 C9 H9A 109.5 . .
C11 C9 H9B 109.5 2_655 .
C7 C9 H9B 109.5 . .
H9A C9 H9B 108.0 . .
C11 C10 C7 110.70(11) . .
C11 C10 H10A 109.5 . .
C7 C10 H10A 109.5 . .
C11 C10 H10B 109.5 . .
C7 C10 H10B 109.5 . .
H10A C10 H10B 108.1 . .
C10 C11 C12 109.63(12) . .
C10 C11 C9 109.42(12) . 2_655
C12 C11 C9 109.63(12) . 2_655
C10 C11 H11 109.4 . .
C12 C11 H11 109.4 . .
C9 C11 H11 109.4 2_655 .
C11 C12 C11 109.13(17) . 2_655
C11 C12 H12A 109.9 . .
C11 C12 H12A 109.9 2_655 .
C11 C12 H12B 109.9 . .
C11 C12 H12B 109.9 2_655 .
H12A C12 H12B 108.3 . .
N1 C13 C14 123.89(15) . .
N1 C13 H13 118.1 . .
C14 C13 H13 118.1 . .
C13 C14 C15 119.73(14) . .
C13 C14 H14 120.1 . .
C15 C14 H14 120.1 . .
C14 C15 C16 116.58(13) . .
C14 C15 C18 122.87(14) . .
C16 C15 C18 120.55(13) . .
C17 C16 C15 119.84(14) . .
C17 C16 H16 120.1 . .
C15 C16 H16 120.1 . .
N1 C17 C16 123.30(15) . .
N1 C17 H17 118.3 . .
C16 C17 H17 118.3 . .
C18 C18 C15 125.49(18) 7_756 .
C18 C18 H18 117.3 7_756 .
C15 C18 H18 117.3 . .
C17 N1 C13 116.64(13) . .
C1 O1 H1 109.5 . .

loop_
_geom_bond_atom_site_label_1
_geom_bond_atom_site_label_2
_geom_bond_distance
_geom_bond_site_symmetry_2
C1 O1 1.3539(18) .
C1 C2 1.386(2) .
C1 C6 1.398(2) .
C2 C3 1.390(2) .
C2 Cl1 1.7468(14) .
C3 C4 1.3898(19) .
C3 H3 0.9500 .
C4 C5 1.396(2) .
C4 C7 1.5238(19) .
C5 C6 1.374(2) .
C5 H5 0.9500 .
C6 H6 0.9500 .
C7 C9 1.540(2) .
C7 C10 1.5451(19) .
C7 C8 1.5467(17) .
C8 C7 1.5466(17) 2_655
C8 H8A 0.9900 .
C8 H8B 0.9900 .
C9 C11 1.535(2) 2_655
C9 H9A 0.9900 .
C9 H9B 0.9900 .
C10 C11 1.530(2) .
C10 H10A 0.9900 .
C10 H10B 0.9900 .
C11 C12 1.531(2) .
C11 C9 1.535(2) 2_655
C11 H11 1.0000 .
C12 C11 1.531(2) 2_655
C12 H12A 0.9900 .
C12 H12B 0.9900 .
C13 N1 1.338(2) .
C13 C14 1.373(2) .
C13 H13 0.9500 .
C14 C15 1.391(2) .
C14 H14 0.9500 .
C15 C16 1.392(2) .
C15 C18 1.466(2) .
C16 C17 1.384(2) .
C16 H16 0.9500 .
C17 N1 1.335(2) .
C17 H17 0.9500 .
C18 C18 1.327(3) 7_756
C18 H18 0.9500 .
O1 H1 0.8400 .
